data_7056603
loop_
_publ_author_name
'Ramaiah, Danaboyina'
'Viji, Mambattakkara'
'Tyagi, Nidhi'
'Naithani, Neeraj'

_publ_section_title
;
 Aryl Appended Neutral and Cationic Half-sandwich Ruthenium(II)-NHC
 Complexes: Synthesis, Characterisation and Catalytic Applications
;
_journal_name_full 'New J. Chem.'
_journal_paper_doi 10.1039/C7NJ02822A
_journal_year 2017
_chemical_formula_moiety 'C36 H46 Cl4 N4 Ru2, 4(C H Cl3)'
_chemical_formula_sum 'C40 H50 Cl16 N4 Ru2'
_chemical_formula_weight 1356.18
_chemical_name_systematic
;
 ?
;
_space_group_crystal_system monoclinic
_space_group_IT_number 14
_space_group_name_Hall '-P 2ybc'
_space_group_name_H-M_alt 'P 1 21/c 1'
_symmetry_space_group_name_Hall '-P 2ybc'
_symmetry_space_group_name_H-M 'P 1 21/c 1'
_atom_sites_solution_hydrogens geom
_audit_creation_method SHELXL-2013
_audit_update_record
;
2014-12-26 deposited with the CCDC.
2017-09-14 downloaded from the CCDC.
;
_cell_angle_alpha 90
_cell_angle_beta 127.64(4)
_cell_angle_gamma 90
_cell_formula_units_Z 2
_cell_length_a 16.376(11)
_cell_length_b 10.424(7)
_cell_length_c 20.145(10)
_cell_measurement_reflns_used 3564
_cell_measurement_temperature 150(2)
_cell_measurement_theta_max 27.5
_cell_measurement_theta_min 3.1
_cell_volume 2723(3)
_computing_cell_refinement
;
CrystalClear-SM Expert 2.0 r14k (Rigaku, 2012)
;
_computing_data_collection
;
CrystalClear-SM Expert 2.0 r14k (Rigaku, 2012)
;
_computing_data_reduction
;
CrystalClear-SM Expert 2.0 r14k (Rigaku, 2012)
;
_computing_structure_refinement 'SHELXL-2013 (Sheldrick, 2013)'
_computing_structure_solution 'SHELXL-2013 (Sheldrick, 2013)'
_diffrn_ambient_temperature 150(2)
_diffrn_measured_fraction_theta_full 0.998
_diffrn_measured_fraction_theta_max 0.998
_diffrn_measurement_device_type
;
Rigaku Saturn724+ (4x4 bin mode)
;
_diffrn_measurement_method 'profile data from \w-scans'
_diffrn_radiation_type MoK\a
_diffrn_radiation_wavelength 0.71073
_diffrn_reflns_av_R_equivalents 0.1010
_diffrn_reflns_av_unetI/netI 0.1003
_diffrn_reflns_Laue_measured_fraction_full 0.998
_diffrn_reflns_Laue_measured_fraction_max 0.998
_diffrn_reflns_limit_h_max 13
_diffrn_reflns_limit_h_min -20
_diffrn_reflns_limit_k_max 13
_diffrn_reflns_limit_k_min -12
_diffrn_reflns_limit_l_max 25
_diffrn_reflns_limit_l_min -21
_diffrn_reflns_number 22348
_diffrn_reflns_point_group_measured_fraction_full 0.998
_diffrn_reflns_point_group_measured_fraction_max 0.998
_diffrn_reflns_theta_full 25.242
_diffrn_reflns_theta_max 26.347
_diffrn_reflns_theta_min 3.142
_exptl_absorpt_coefficient_mu 1.373
_exptl_absorpt_correction_T_max 1.000
_exptl_absorpt_correction_T_min 0.762
_exptl_absorpt_correction_type empirical
_exptl_absorpt_process_details
;
R. H. Blessing Acta Crystallogr., Sect. A, 1995, 51, 33-38
;
_exptl_crystal_colour Orange
_exptl_crystal_density_diffrn 1.654
_exptl_crystal_description Block
_exptl_crystal_F_000 1356
_exptl_crystal_size_max 0.100
_exptl_crystal_size_mid 0.100
_exptl_crystal_size_min 0.100
_refine_diff_density_max 0.965
_refine_diff_density_min -1.244
_refine_diff_density_rms 0.127
_refine_ls_extinction_method none
_refine_ls_goodness_of_fit_ref 1.226
_refine_ls_hydrogen_treatment constr
_refine_ls_matrix_type full
_refine_ls_number_parameters 281
_refine_ls_number_reflns 5531
_refine_ls_number_restraints 0
_refine_ls_restrained_S_all 1.226
_refine_ls_R_factor_all 0.1477
_refine_ls_R_factor_gt 0.1139
_refine_ls_shift/su_max 0.000
_refine_ls_shift/su_mean 0.000
_refine_ls_structure_factor_coef Fsqd
_refine_ls_weighting_details 'w=1/[\s^2^(Fo^2^)+(0.0617P)^2^+15.7997P] where P=(Fo^2^+2Fc^2^)/3'
_refine_ls_weighting_scheme calc
_refine_ls_wR_factor_gt 0.2066
_refine_ls_wR_factor_ref 0.2229
_reflns_Friedel_coverage 0.000
_reflns_number_gt 4284
_reflns_number_total 5531
_reflns_threshold_expression 'I > 2\s(I)'
_cod_data_source_file c7nj02822a2.cif
_cod_data_source_block shelx_CCDC1
_cod_depositor_comments
;
The following automatic conversions were performed:

'_exptl_absorpt_correction_type' value 'Empirical' changed to
'empirical' according to
/home/data/users/saulius/crontab/automatic-downloads/rss-feeds/RSC/lib/dictionaries/cif_core.dic
dictionary named 'cif_core.dic' version 2.4.2 from 2011-04-26.

Automatic conversion script
Id: cif_fix_values 4973 2017-02-22 13:04:09Z antanas 
;
_cod_database_code 7056603
_shelx_space_group_comment
;
The symmetry employed for this shelxl refinement is uniquely defined
by the following loop, which should always be used as a source of
symmetry information in preference to the above space-group names.
They are only intended as comments.
;
_shelx_estimated_absorpt_t_min 0.875
_shelx_estimated_absorpt_t_max 0.875
_shelxl_version_number 2013-4

loop_
_space_group_symop_operation_xyz
'x, y, z'
'-x, y+1/2, -z+1/2'
'-x, -y, -z'
'x, -y-1/2, z-1/2'

loop_
_atom_site_label
_atom_site_type_symbol
_atom_site_fract_x
_atom_site_fract_y
_atom_site_fract_z
_atom_site_U_iso_or_equiv
_atom_site_adp_type
_atom_site_occupancy
_atom_site_site_symmetry_order
_atom_site_calc_flag
_atom_site_refinement_flags_posn
_atom_site_refinement_flags_adp
C1 C 0.2906(7) 0.4447(11) 0.5833(6) 0.039(2) Uani 1 1 d . .
C2 C 0.1522(8) 0.2982(12) 0.5591(8) 0.058(3) Uani 1 1 d . .
H12A H 0.1084 0.3745 0.5338 0.087 Uiso 1 1 calc R U
H12B H 0.1536 0.2688 0.6060 0.087 Uiso 1 1 calc R U
H12C H 0.1246 0.2300 0.5171 0.087 Uiso 1 1 calc R U
C3 C 0.3325(10) 0.2370(14) 0.6269(8) 0.064(3) Uani 1 1 d . .
H25A H 0.3265 0.1510 0.6392 0.076 Uiso 1 1 calc R U
C4 C 0.4153(10) 0.2918(13) 0.6422(7) 0.063(4) Uani 1 1 d . .
H4A H 0.4793 0.2504 0.6659 0.076 Uiso 1 1 calc R U
C6 C 0.4671(8) 0.5094(13) 0.6279(7) 0.055(3) Uani 1 1 d . .
H50A H 0.5345 0.4944 0.6831 0.066 Uiso 1 1 calc R U
H50B H 0.4447 0.5974 0.6282 0.066 Uiso 1 1 calc R U
C7 C 0.4819(7) 0.5009(12) 0.5599(6) 0.046(3) Uani 1 1 d . .
C8 C 0.4557(8) 0.3965(13) 0.5093(7) 0.056(3) Uani 1 1 d . .
H58A H 0.4246 0.3241 0.5143 0.067 Uiso 1 1 calc R U
C9 C 0.5254(8) 0.6039(12) 0.5502(7) 0.052(3) Uani 1 1 d . .
H57A H 0.5432 0.6776 0.5843 0.062 Uiso 1 1 calc R U
C10 C 0.2190(8) 0.5851(12) 0.4276(5) 0.044(3) Uani 1 1 d . .
H20A H 0.2700 0.5233 0.4340 0.053 Uiso 1 1 calc R U
C11 C 0.2502(8) 0.7115(12) 0.4585(6) 0.050(3) Uani 1 1 d . .
H11A H 0.3233 0.7377 0.4863 0.060 Uiso 1 1 calc R U
C12 C 0.1825(9) 0.7981(11) 0.4589(6) 0.048(3) Uani 1 1 d . .
C13 C 0.0890(8) 0.7522(11) 0.4361(6) 0.045(3) Uani 1 1 d . .
H19A H 0.0507 0.8032 0.4511 0.054 Uiso 1 1 calc R U
C14 C 0.0604(7) 0.6221(11) 0.4106(6) 0.044(3) Uani 1 1 d . .
H30A H 0.0004 0.5859 0.4058 0.053 Uiso 1 1 calc R U
C15 C 0.1203(7) 0.5395(11) 0.4009(5) 0.039(2) Uani 1 1 d . .
C16 C 0.0776(9) 0.4110(12) 0.3601(6) 0.054(3) Uani 1 1 d . .
H22A H 0.0404 0.3741 0.3807 0.065 Uiso 1 1 calc R U
C17 C 0.1584(11) 0.3123(14) 0.3767(8) 0.079(4) Uani 1 1 d . .
H7A H 0.2087 0.2973 0.4371 0.118 Uiso 1 1 calc R U
H7B H 0.1941 0.3456 0.3550 0.118 Uiso 1 1 calc R U
H7C H 0.1239 0.2315 0.3484 0.118 Uiso 1 1 calc R U
C18 C -0.0017(12) 0.4324(16) 0.2640(7) 0.091(5) Uani 1 1 d . .
H3A H -0.0548 0.4928 0.2524 0.136 Uiso 1 1 calc R U
H3B H -0.0339 0.3504 0.2363 0.136 Uiso 1 1 calc R U
H3C H 0.0337 0.4675 0.2426 0.136 Uiso 1 1 calc R U
C19 C 0.2176(10) 0.9348(12) 0.4893(8) 0.069(4) Uani 1 1 d . .
H2A H 0.2111 0.9852 0.4453 0.104 Uiso 1 1 calc R U
H2B H 0.2897 0.9344 0.5396 0.104 Uiso 1 1 calc R U
H2C H 0.1745 0.9729 0.5027 0.104 Uiso 1 1 calc R U
N2 N 0.2567(6) 0.3300(9) 0.5897(5) 0.044(2) Uani 1 1 d . .
N5 N 0.3933(6) 0.4198(9) 0.6179(5) 0.046(2) Uani 1 1 d . .
Cl1 Cl 0.34568(17) 0.7282(3) 0.66007(14) 0.0392(6) Uani 1 1 d . .
Cl2 Cl 0.13280(17) 0.5883(2) 0.60057(14) 0.0351(5) Uani 1 1 d . .
Ru1 Ru 0.21224(6) 0.61419(8) 0.53096(4) 0.0313(2) Uani 1 1 d . .
C90 C 0.1767(8) 0.6096(12) 0.1836(7) 0.056(3) Uani 1 1 d . .
H90 H 0.2120 0.6674 0.1687 0.067 Uiso 1 1 calc R U
Cl3 Cl 0.0617(4) 0.5644(6) 0.0962(3) 0.164(3) Uani 1 1 d . .
Cl4 Cl 0.2507(4) 0.4742(6) 0.2333(4) 0.159(3) Uani 1 1 d . .
Cl90 Cl 0.1598(9) 0.6870(6) 0.2475(5) 0.251(5) Uani 1 1 d . .
C91 C 0.3534(10) 0.0024(14) 0.3073(8) 0.068(4) Uani 1 1 d . .
H91 H 0.3140 -0.0441 0.2525 0.081 Uiso 1 1 calc R U
Cl5 Cl 0.2739(3) 0.1180(5) 0.3022(4) 0.133(2) Uani 1 1 d . .
Cl6 Cl 0.4601(3) 0.0736(5) 0.3239(3) 0.0945(13) Uani 1 1 d . .
Cl91 Cl 0.3940(5) -0.1076(7) 0.3858(4) 0.174(3) Uani 1 1 d . .

loop_
_atom_site_aniso_label
_atom_site_aniso_U_11
_atom_site_aniso_U_22
_atom_site_aniso_U_33
_atom_site_aniso_U_23
_atom_site_aniso_U_13
_atom_site_aniso_U_12
C1 0.040(6) 0.049(7) 0.031(5) -0.011(4) 0.023(4) -0.008(5)
C2 0.061(8) 0.042(7) 0.083(8) 0.001(6) 0.050(7) -0.004(6)
C3 0.064(8) 0.058(9) 0.071(8) 0.014(7) 0.042(7) 0.017(7)
C4 0.057(8) 0.070(10) 0.058(7) 0.016(6) 0.033(6) 0.037(7)
C6 0.040(6) 0.074(9) 0.062(7) -0.028(6) 0.038(6) -0.014(6)
C7 0.029(5) 0.056(8) 0.051(6) -0.013(5) 0.024(5) -0.004(5)
C8 0.040(6) 0.060(8) 0.065(7) -0.010(6) 0.031(6) -0.007(6)
C9 0.041(6) 0.061(8) 0.050(6) -0.008(6) 0.026(5) 0.005(6)
C10 0.044(6) 0.068(9) 0.027(5) 0.006(5) 0.024(4) 0.002(5)
C11 0.051(6) 0.058(8) 0.049(6) 0.010(5) 0.035(5) -0.013(6)
C12 0.058(7) 0.041(7) 0.041(6) 0.009(5) 0.029(5) -0.009(6)
C13 0.053(7) 0.049(7) 0.033(5) 0.005(5) 0.027(5) 0.005(6)
C14 0.032(5) 0.061(8) 0.032(5) 0.008(5) 0.015(4) 0.006(5)
C15 0.037(6) 0.048(7) 0.026(5) 0.001(4) 0.016(4) -0.004(5)
C16 0.068(7) 0.054(8) 0.041(6) -0.015(5) 0.035(6) -0.007(6)
C17 0.096(10) 0.073(11) 0.074(9) -0.028(8) 0.056(8) -0.010(9)
C18 0.106(11) 0.102(13) 0.041(7) -0.026(7) 0.032(7) -0.034(10)
C19 0.080(9) 0.042(7) 0.074(8) 0.001(6) 0.041(7) -0.005(7)
N2 0.047(5) 0.036(5) 0.048(5) 0.011(4) 0.028(4) 0.009(4)
N5 0.038(5) 0.058(7) 0.042(5) -0.005(4) 0.024(4) 0.009(4)
Cl1 0.0348(12) 0.0481(16) 0.0358(12) -0.0128(11) 0.0222(10) -0.0107(11)
Cl2 0.0399(13) 0.0352(14) 0.0422(12) -0.0041(10) 0.0312(11) -0.0043(10)
Ru1 0.0321(4) 0.0337(4) 0.0321(4) -0.0011(3) 0.0217(3) -0.0022(4)
C90 0.051(6) 0.047(7) 0.065(7) 0.003(6) 0.033(6) -0.008(6)
Cl3 0.096(3) 0.130(5) 0.132(4) 0.054(3) 0.002(3) -0.050(3)
Cl4 0.092(3) 0.148(6) 0.222(6) 0.098(5) 0.088(4) 0.053(4)
Cl90 0.615(17) 0.086(4) 0.255(8) 0.002(5) 0.370(11) -0.001(7)
C91 0.070(8) 0.059(9) 0.072(8) -0.005(7) 0.042(7) 0.002(7)
Cl5 0.088(3) 0.115(4) 0.175(5) -0.061(4) 0.069(3) 0.007(3)
Cl6 0.098(3) 0.105(3) 0.099(3) -0.029(2) 0.070(2) -0.030(2)
Cl91 0.209(6) 0.180(7) 0.193(6) 0.102(5) 0.154(6) 0.050(5)

loop_
_atom_type_symbol
_atom_type_description
_atom_type_scat_dispersion_real
_atom_type_scat_dispersion_imag
_atom_type_scat_source
C C 0.0033 0.0016 'International Tables Vol C Tables 4.2.6.8 and 6.1.1.4'
H H 0.0000 0.0000 'International Tables Vol C Tables 4.2.6.8 and 6.1.1.4'
Cl Cl 0.1484 0.1585 'International Tables Vol C Tables 4.2.6.8 and 6.1.1.4'
N N 0.0061 0.0033 'International Tables Vol C Tables 4.2.6.8 and 6.1.1.4'
Ru Ru -1.2594 0.8363 'International Tables Vol C Tables 4.2.6.8 and 6.1.1.4'

loop_
_geom_angle_atom_site_label_1
_geom_angle_atom_site_label_2
_geom_angle_atom_site_label_3
_geom_angle
_geom_angle_site_symmetry_1
_geom_angle_site_symmetry_3
N2 C1 N5 103.1(9) . .
N2 C1 Ru1 129.9(7) . .
N5 C1 Ru1 126.9(8) . .
N2 C2 H12A 109.5 . .
N2 C2 H12B 109.5 . .
H12A C2 H12B 109.5 . .
N2 C2 H12C 109.5 . .
H12A C2 H12C 109.5 . .
H12B C2 H12C 109.5 . .
C4 C3 N2 106.1(12) . .
C4 C3 H25A 126.9 . .
N2 C3 H25A 126.9 . .
C3 C4 N5 109.0(10) . .
C3 C4 H4A 125.5 . .
N5 C4 H4A 125.5 . .
N5 C6 C7 114.5(9) . .
N5 C6 H50A 108.6 . .
C7 C6 H50A 108.6 . .
N5 C6 H50B 108.6 . .
C7 C6 H50B 108.6 . .
H50A C6 H50B 107.6 . .
C9 C7 C8 118.2(10) . .
C9 C7 C6 117.6(10) . .
C8 C7 C6 124.2(11) . .
C7 C8 C9 120.3(12) . 3_666
C7 C8 H58A 119.9 . .
C9 C8 H58A 119.9 3_666 .
C7 C9 C8 121.5(11) . 3_666
C7 C9 H57A 119.2 . .
C8 C9 H57A 119.2 3_666 .
C11 C10 C15 119.7(10) . .
C11 C10 Ru1 70.5(6) . .
C15 C10 Ru1 72.6(5) . .
C11 C10 H20A 119.7 . .
C15 C10 H20A 119.7 . .
Ru1 C10 H20A 119.7 . .
C10 C11 C12 121.1(10) . .
C10 C11 Ru1 71.5(5) . .
C12 C11 Ru1 75.4(6) . .
C10 C11 H11A 119.3 . .
C12 C11 H11A 119.3 . .
Ru1 C11 H11A 119.3 . .
C13 C12 C11 118.8(10) . .
C13 C12 C19 121.8(11) . .
C11 C12 C19 119.3(10) . .
C13 C12 Ru1 71.5(6) . .
C11 C12 Ru1 66.9(6) . .
C19 C12 Ru1 130.8(8) . .
C12 C13 C14 120.1(10) . .
C12 C13 Ru1 72.8(6) . .
C14 C13 Ru1 68.0(6) . .
C12 C13 H19A 119.1 . .
C14 C13 H19A 119.1 . .
Ru1 C13 H19A 119.1 . .
C15 C14 C13 121.9(10) . .
C15 C14 Ru1 73.2(5) . .
C13 C14 Ru1 74.5(6) . .
C15 C14 H30A 118.9 . .
C13 C14 H30A 118.9 . .
Ru1 C14 H30A 118.9 . .
C14 C15 C10 117.8(10) . .
C14 C15 C16 119.5(9) . .
C10 C15 C16 122.7(10) . .
C14 C15 Ru1 69.4(5) . .
C10 C15 Ru1 69.2(5) . .
C16 C15 Ru1 135.5(7) . .
C15 C16 C17 115.2(10) . .
C15 C16 C18 108.0(10) . .
C17 C16 C18 108.6(10) . .
C15 C16 H22A 108.3 . .
C17 C16 H22A 108.3 . .
C18 C16 H22A 108.3 . .
C16 C17 H7A 109.5 . .
C16 C17 H7B 109.5 . .
H7A C17 H7B 109.5 . .
C16 C17 H7C 109.5 . .
H7A C17 H7C 109.5 . .
H7B C17 H7C 109.5 . .
C16 C18 H3A 109.5 . .
C16 C18 H3B 109.5 . .
H3A C18 H3B 109.5 . .
C16 C18 H3C 109.5 . .
H3A C18 H3C 109.5 . .
H3B C18 H3C 109.5 . .
C12 C19 H2A 109.5 . .
C12 C19 H2B 109.5 . .
H2A C19 H2B 109.5 . .
C12 C19 H2C 109.5 . .
H2A C19 H2C 109.5 . .
H2B C19 H2C 109.5 . .
C1 N2 C3 112.6(9) . .
C1 N2 C2 127.0(9) . .
C3 N2 C2 120.3(10) . .
C4 N5 C1 109.1(10) . .
C4 N5 C6 123.9(10) . .
C1 N5 C6 127.0(10) . .
C1 Ru1 C11 113.8(4) . .
C1 Ru1 C14 122.5(4) . .
C11 Ru1 C14 80.4(4) . .
C1 Ru1 C10 89.5(4) . .
C11 Ru1 C10 38.1(4) . .
C14 Ru1 C10 68.2(4) . .
C1 Ru1 C15 93.7(4) . .
C11 Ru1 C15 68.6(4) . .
C14 Ru1 C15 37.4(4) . .
C10 Ru1 C15 38.2(4) . .
C1 Ru1 C13 159.8(4) . .
C11 Ru1 C13 66.7(4) . .
C14 Ru1 C13 37.5(4) . .
C10 Ru1 C13 79.6(4) . .
C15 Ru1 C13 67.2(4) . .
C1 Ru1 C12 151.2(4) . .
C11 Ru1 C12 37.7(4) . .
C14 Ru1 C12 66.5(4) . .
C10 Ru1 C12 67.8(4) . .
C15 Ru1 C12 79.4(4) . .
C13 Ru1 C12 35.7(4) . .
C1 Ru1 Cl2 89.7(3) . .
C11 Ru1 Cl2 156.3(3) . .
C14 Ru1 Cl2 89.8(3) . .
C10 Ru1 Cl2 153.1(3) . .
C15 Ru1 Cl2 115.1(3) . .
C13 Ru1 Cl2 92.4(3) . .
C12 Ru1 Cl2 118.6(3) . .
C1 Ru1 Cl1 90.0(3) . .
C11 Ru1 Cl1 93.0(3) . .
C14 Ru1 Cl1 146.9(3) . .
C10 Ru1 Cl1 123.4(3) . .
C15 Ru1 Cl1 161.0(3) . .
C13 Ru1 Cl1 110.3(3) . .
C12 Ru1 Cl1 88.4(3) . .
Cl2 Ru1 Cl1 83.49(9) . .
Cl90 C90 Cl3 109.6(8) . .
Cl90 C90 Cl4 109.6(7) . .
Cl3 C90 Cl4 108.6(7) . .
Cl90 C90 H90 109.7 . .
Cl3 C90 H90 109.7 . .
Cl4 C90 H90 109.7 . .
Cl91 C91 Cl5 111.8(8) . .
Cl91 C91 Cl6 109.2(7) . .
Cl5 C91 Cl6 110.3(8) . .
Cl91 C91 H91 108.5 . .
Cl5 C91 H91 108.5 . .
Cl6 C91 H91 108.5 . .

loop_
_geom_bond_atom_site_label_1
_geom_bond_atom_site_label_2
_geom_bond_distance
_geom_bond_site_symmetry_2
C1 N2 1.358(13) .
C1 N5 1.397(12) .
C1 Ru1 2.056(11) .
C2 N2 1.459(13) .
C2 H12A 0.9800 .
C2 H12B 0.9800 .
C2 H12C 0.9800 .
C3 C4 1.322(17) .
C3 N2 1.381(14) .
C3 H25A 0.9500 .
C4 N5 1.391(15) .
C4 H4A 0.9500 .
C6 N5 1.440(14) .
C6 C7 1.533(14) .
C6 H50A 0.9900 .
C6 H50B 0.9900 .
C7 C9 1.366(16) .
C7 C8 1.368(15) .
C8 C9 1.409(15) 3_666
C8 H58A 0.9500 .
C9 C8 1.409(15) 3_666
C9 H57A 0.9500 .
C10 C11 1.413(16) .
C10 C15 1.438(13) .
C10 Ru1 2.172(9) .
C10 H20A 1.0000 .
C11 C12 1.434(16) .
C11 Ru1 2.159(9) .
C11 H11A 1.0000 .
C12 C13 1.388(14) .
C12 C19 1.518(16) .
C12 Ru1 2.270(10) .
C13 C14 1.424(15) .
C13 Ru1 2.255(10) .
C13 H19A 1.0000 .
C14 C15 1.406(14) .
C14 Ru1 2.169(9) .
C14 H30A 1.0000 .
C15 C16 1.502(15) .
C15 Ru1 2.217(9) .
C16 C17 1.543(17) .
C16 C18 1.554(16) .
C16 H22A 1.0000 .
C17 H7A 0.9800 .
C17 H7B 0.9800 .
C17 H7C 0.9800 .
C18 H3A 0.9800 .
C18 H3B 0.9800 .
C18 H3C 0.9800 .
C19 H2A 0.9800 .
C19 H2B 0.9800 .
C19 H2C 0.9800 .
Cl1 Ru1 2.452(3) .
Cl2 Ru1 2.441(2) .
C90 Cl90 1.679(13) .
C90 Cl3 1.680(12) .
C90 Cl4 1.726(13) .
C90 H90 1.0000 .
C91 Cl91 1.725(14) .
C91 Cl5 1.731(14) .
C91 Cl6 1.732(14) .
C91 H91 1.0000 .

loop_
_geom_torsion_atom_site_label_1
_geom_torsion_atom_site_label_2
_geom_torsion_atom_site_label_3
_geom_torsion_atom_site_label_4
_geom_torsion
_geom_torsion_site_symmetry_4
N2 C3 C4 N5 2.3(14) .
N5 C6 C7 C9 161.0(10) .
N5 C6 C7 C8 -19.9(16) .
C9 C7 C8 C9 0.8(18) 3_666
C6 C7 C8 C9 -178.3(10) 3_666
C8 C7 C9 C8 -0.8(18) 3_666
C6 C7 C9 C8 178.4(9) 3_666
C15 C10 C11 C12 -3.8(14) .
Ru1 C10 C11 C12 -59.2(8) .
C15 C10 C11 Ru1 55.4(8) .
C10 C11 C12 C13 6.2(14) .
Ru1 C11 C12 C13 -51.1(8) .
C10 C11 C12 C19 -177.5(9) .
Ru1 C11 C12 C19 125.2(9) .
C10 C11 C12 Ru1 57.3(8) .
C11 C12 C13 C14 -1.6(14) .
C19 C12 C13 C14 -177.8(9) .
Ru1 C12 C13 C14 -50.7(8) .
C11 C12 C13 Ru1 49.1(8) .
C19 C12 C13 Ru1 -127.2(10) .
C12 C13 C14 C15 -5.4(14) .
Ru1 C13 C14 C15 -58.2(8) .
C12 C13 C14 Ru1 52.8(8) .
C13 C14 C15 C10 7.7(13) .
Ru1 C14 C15 C10 -51.2(7) .
C13 C14 C15 C16 -169.6(9) .
Ru1 C14 C15 C16 131.5(9) .
C13 C14 C15 Ru1 58.9(8) .
C11 C10 C15 C14 -3.0(13) .
Ru1 C10 C15 C14 51.3(7) .
C11 C10 C15 C16 174.2(9) .
Ru1 C10 C15 C16 -131.5(9) .
C11 C10 C15 Ru1 -54.4(8) .
C14 C15 C16 C17 -161.7(10) .
C10 C15 C16 C17 21.1(14) .
Ru1 C15 C16 C17 -71.8(14) .
C14 C15 C16 C18 76.8(12) .
C10 C15 C16 C18 -100.4(12) .
Ru1 C15 C16 C18 166.7(9) .
N5 C1 N2 C3 0.8(11) .
Ru1 C1 N2 C3 177.9(8) .
N5 C1 N2 C2 -176.6(9) .
Ru1 C1 N2 C2 0.6(15) .
C4 C3 N2 C1 -2.0(13) .
C4 C3 N2 C2 175.6(10) .
C3 C4 N5 C1 -2.0(13) .
C3 C4 N5 C6 178.0(10) .
N2 C1 N5 C4 0.7(10) .
Ru1 C1 N5 C4 -176.6(7) .
N2 C1 N5 C6 -179.3(9) .
Ru1 C1 N5 C6 3.5(13) .
C7 C6 N5 C4 80.9(13) .
C7 C6 N5 C1 -99.2(12) .
